data_7242999
loop_
_publ_author_name
'Juneja, Navkiran'
'Zahid, Ethan'
'Unruh, Daniel K.'
'Hutchins, Kristin M.'

_publ_section_title
;
 Solid-state behaviors of imines: colossal biaxial positive thermal
 expansion, motion capability, and phase transitions
;
_journal_issue 25
_journal_name_full CrystEngComm
_journal_page_first 4439
_journal_page_last 4443
_journal_paper_doi 10.1039/D1CE00706H
_journal_volume 23
_journal_year 2021
_chemical_formula_moiety 'C12 H11 N3'
_chemical_formula_sum 'C12 H11 N3'
_chemical_formula_weight 197.24
_space_group_crystal_system orthorhombic
_space_group_IT_number 19
_space_group_name_Hall 'P 2ac 2ab'
_space_group_name_H-M_alt 'P 21 21 21'
_atom_sites_solution_hydrogens mixed
_audit_creation_date 2021-02-04
_audit_creation_method
;
Olex2 1.3-ac4
(compiled 2020.03.28 svn.rd84adfe8 for Rigaku Oxford Diffraction, GUI svn.r6032)
;
_audit_update_record
;
2021-05-28 deposited with the CCDC.	2021-06-07 downloaded from the CCDC.
;
_cell_angle_alpha 90
_cell_angle_beta 90
_cell_angle_gamma 90
_cell_formula_units_Z 4
_cell_length_a 5.66850(5)
_cell_length_b 7.45207(6)
_cell_length_c 23.56855(19)
_cell_measurement_reflns_used 13215
_cell_measurement_temperature 190(2)
_cell_measurement_theta_max 77.187
_cell_measurement_theta_min 3.729
_cell_volume 995.584(14)
_computing_cell_refinement 'CrysAlisPro 1.171.41.104a (Rigaku OD, 2021)'
_computing_data_collection 'CrysAlisPro 1.171.41.104a (Rigaku OD, 2021)'
_computing_data_reduction 'CrysAlisPro 1.171.41.104a (Rigaku OD, 2021)'
_computing_molecular_graphics 'Olex2 1.3-ac4 (Dolomanov et al., 2009)'
_computing_publication_material 'Olex2 1.3-ac4 (Dolomanov et al., 2009)'
_computing_structure_refinement 'XL  (Sheldrick, 2008)'
_computing_structure_solution 'SHELXT 2014/5 (Sheldrick, 2014)'
_diffrn_ambient_temperature 189.95
_diffrn_measured_fraction_theta_full 1.000
_diffrn_measured_fraction_theta_max 0.995
_diffrn_measurement_device_type 'Bruker APEX-II CCD'
_diffrn_measurement_method '\f and \w scans'
_diffrn_radiation_type CuK\a
_diffrn_radiation_wavelength 1.54178
_diffrn_reflns_av_R_equivalents 0.0384
_diffrn_reflns_av_unetI/netI 0.0166
_diffrn_reflns_Laue_measured_fraction_full 1.000
_diffrn_reflns_Laue_measured_fraction_max 0.995
_diffrn_reflns_limit_h_max 5
_diffrn_reflns_limit_h_min -7
_diffrn_reflns_limit_k_max 9
_diffrn_reflns_limit_k_min -9
_diffrn_reflns_limit_l_max 29
_diffrn_reflns_limit_l_min -29
_diffrn_reflns_number 18669
_diffrn_reflns_point_group_measured_fraction_full 1.000
_diffrn_reflns_point_group_measured_fraction_max 0.988
_diffrn_reflns_theta_full 67.679
_diffrn_reflns_theta_max 77.236
_diffrn_reflns_theta_min 3.751
_diffrn_standards_number 0
_exptl_absorpt_coefficient_mu 0.645
_exptl_absorpt_correction_type none
_exptl_crystal_colour 'clear yellow'
_exptl_crystal_colour_lustre clear
_exptl_crystal_colour_primary yellow
_exptl_crystal_density_diffrn 1.316
_exptl_crystal_description irregular
_exptl_crystal_F_000 416
_exptl_crystal_size_max 0.15
_exptl_crystal_size_mid 0.103
_exptl_crystal_size_min 0.052
_refine_diff_density_max 0.158
_refine_diff_density_min -0.126
_refine_diff_density_rms 0.027
_refine_ls_abs_structure_details
;
 Flack x determined using 790 quotients [(I+)-(I-)]/[(I+)+(I-)]
 (Parsons, Flack and Wagner, Acta Cryst. B69 (2013) 249-259).
;
_refine_ls_abs_structure_Flack 0.10(18)
_refine_ls_extinction_coef 0.0048(9)
_refine_ls_extinction_expression Fc^*^=kFc[1+0.001xFc^2^\l^3^/sin(2\q)]^-1/4^
_refine_ls_extinction_method 'SHELXL-2018/3 (Sheldrick 2018)'
_refine_ls_goodness_of_fit_ref 1.080
_refine_ls_hydrogen_treatment mixed
_refine_ls_matrix_type full
_refine_ls_number_parameters 143
_refine_ls_number_reflns 2085
_refine_ls_number_restraints 0
_refine_ls_restrained_S_all 1.080
_refine_ls_R_factor_all 0.0296
_refine_ls_R_factor_gt 0.0289
_refine_ls_shift/su_max 0.000
_refine_ls_shift/su_mean 0.000
_refine_ls_structure_factor_coef Fsqd
_refine_ls_weighting_details 'w=1/[\s^2^(Fo^2^)+(0.0459P)^2^+0.0838P] where P=(Fo^2^+2Fc^2^)/3'
_refine_ls_weighting_scheme calc
_refine_ls_wR_factor_gt 0.0794
_refine_ls_wR_factor_ref 0.0800
_reflns_Friedel_coverage 0.655
_reflns_Friedel_fraction_full 1.000
_reflns_Friedel_fraction_max 0.976
_reflns_number_gt 2021
_reflns_number_total 2085
_reflns_threshold_expression 'I > 2\s(I)'
_cod_data_source_file d1ce00706h2.cif
_cod_data_source_block PI_190_a
_cod_depositor_comments 'Adding full bibliography for 7242993--7243020.cif.'
_cod_original_cell_volume 995.585(14)
_cod_database_code 7242999
_shelx_shelxl_version_number 2018/3
_shelx_space_group_comment
;
The symmetry employed for this shelxl refinement is uniquely defined
by the following loop, which should always be used as a source of
symmetry information in preference to the above space-group names.
They are only intended as comments.
;
_shelx_estimated_absorpt_t_max 0.967
_shelx_estimated_absorpt_t_min 0.909
_olex2_refinement_description
;
1. Fixed Uiso
 At 1.2 times of:
  All C(H) groups, All N(H,H) groups
2.a Aromatic/amide H refined with riding coordinates:
 C7(H7), C2(H2), C3(H3), C5(H5), C6(H6), C9(H9), C10(H10), C11(H11), C12(H12)
;
_olex2_submission_special_instructions 'No special instructions were received'

loop_
_space_group_symop_operation_xyz
'x, y, z'
'-x+1/2, -y, z+1/2'
'-x, y+1/2, -z+1/2'
'x+1/2, -y+1/2, -z'

loop_
_atom_site_label
_atom_site_type_symbol
_atom_site_fract_x
_atom_site_fract_y
_atom_site_fract_z
_atom_site_U_iso_or_equiv
_atom_site_adp_type
_atom_site_occupancy
_atom_site_site_symmetry_order
_atom_site_calc_flag
_atom_site_refinement_flags_posn
_atom_site_refinement_flags_adp
_atom_site_refinement_flags_occupancy
_atom_site_disorder_assembly
_atom_site_disorder_group
N1 N 0.1475(3) 0.5461(2) 0.53184(6) 0.0415(3) Uani 1 1 d . . . . .
H1A H 0.033(4) 0.626(3) 0.5379(9) 0.050 Uiso 1 1 d . U . . .
H1B H 0.219(4) 0.510(3) 0.5648(8) 0.050 Uiso 1 1 d . U . . .
C7 C 0.5878(3) 0.58288(19) 0.28074(6) 0.0325(3) Uani 1 1 d . . . . .
H7 H 0.437257 0.637962 0.277649 0.039 Uiso 1 1 calc R U . . .
N2 N 0.6572(2) 0.52387(17) 0.32844(5) 0.0339(3) Uani 1 1 d . . . . .
C1 C 0.2701(3) 0.54672(19) 0.48177(6) 0.0321(3) Uani 1 1 d . . . . .
C2 C 0.1853(3) 0.6394(2) 0.43382(6) 0.0347(3) Uani 1 1 d . . . . .
H2 H 0.042609 0.705748 0.436387 0.042 Uiso 1 1 calc R U . . .
C3 C 0.3075(3) 0.6350(2) 0.38312(6) 0.0348(3) Uani 1 1 d . . . . .
H3 H 0.246822 0.697625 0.351190 0.042 Uiso 1 1 calc R U . . .
C4 C 0.5194(3) 0.5396(2) 0.37804(6) 0.0310(3) Uani 1 1 d . . . . .
C5 C 0.6037(3) 0.4490(2) 0.42582(6) 0.0339(3) Uani 1 1 d . . . . .
H5 H 0.747912 0.384552 0.423333 0.041 Uiso 1 1 calc R U . . .
C6 C 0.4825(3) 0.4512(2) 0.47643(6) 0.0360(3) Uani 1 1 d . . . . .
H6 H 0.543252 0.387305 0.508113 0.043 Uiso 1 1 calc R U . . .
C8 C 0.7387(3) 0.56665(18) 0.23024(6) 0.0306(3) Uani 1 1 d . . . . .
C9 C 0.6698(3) 0.6413(2) 0.17881(6) 0.0352(3) Uani 1 1 d . . . . .
H9 H 0.520945 0.698947 0.175427 0.042 Uiso 1 1 calc R U . . .
C10 C 0.8197(3) 0.6311(2) 0.13253(6) 0.0381(4) Uani 1 1 d . . . . .
H10 H 0.770558 0.685289 0.098013 0.046 Uiso 1 1 calc R U . . .
N3 N 1.0294(2) 0.54949(18) 0.13363(5) 0.0369(3) Uani 1 1 d . . . . .
C11 C 1.0914(3) 0.4735(2) 0.18304(7) 0.0371(3) Uani 1 1 d . . . . .
H11 H 1.237614 0.411402 0.184594 0.044 Uiso 1 1 calc R U . . .
C12 C 0.9563(3) 0.4795(2) 0.23180(6) 0.0355(3) Uani 1 1 d . . . . .
H12 H 1.010736 0.425236 0.265837 0.043 Uiso 1 1 calc R U . . .

loop_
_atom_site_aniso_label
_atom_site_aniso_U_11
_atom_site_aniso_U_22
_atom_site_aniso_U_33
_atom_site_aniso_U_23
_atom_site_aniso_U_13
_atom_site_aniso_U_12
N1 0.0451(7) 0.0475(8) 0.0319(6) 0.0016(6) 0.0045(6) 0.0091(7)
C7 0.0333(7) 0.0317(7) 0.0324(7) -0.0015(6) -0.0004(6) 0.0005(6)
N2 0.0380(6) 0.0321(6) 0.0317(6) -0.0004(5) 0.0013(5) 0.0005(5)
C1 0.0352(7) 0.0308(7) 0.0303(7) -0.0024(6) -0.0016(5) -0.0017(6)
C2 0.0342(8) 0.0360(7) 0.0340(7) -0.0016(6) -0.0023(6) 0.0048(7)
C3 0.0394(8) 0.0350(7) 0.0299(7) 0.0020(6) -0.0047(6) 0.0051(7)
C4 0.0343(7) 0.0299(7) 0.0287(6) -0.0022(5) -0.0009(5) -0.0018(6)
C5 0.0326(7) 0.0353(7) 0.0338(7) -0.0011(6) -0.0036(6) 0.0056(6)
C6 0.0407(8) 0.0381(7) 0.0292(7) 0.0019(6) -0.0050(6) 0.0041(7)
C8 0.0347(7) 0.0256(6) 0.0314(7) -0.0020(5) -0.0011(5) -0.0024(6)
C9 0.0356(7) 0.0350(7) 0.0349(7) 0.0026(6) -0.0011(6) 0.0047(6)
C10 0.0422(8) 0.0397(8) 0.0324(7) 0.0052(6) -0.0011(7) 0.0033(7)
N3 0.0382(6) 0.0364(7) 0.0360(6) 0.0004(5) 0.0046(5) 0.0013(6)
C11 0.0330(7) 0.0363(8) 0.0418(8) 0.0003(7) -0.0014(6) 0.0043(6)
C12 0.0387(8) 0.0334(7) 0.0342(7) 0.0020(6) -0.0045(6) 0.0012(7)

loop_
_atom_type_symbol
_atom_type_description
_atom_type_scat_dispersion_real
_atom_type_scat_dispersion_imag
_atom_type_scat_source
C C 0.0181 0.0091 'International Tables Vol C Tables 4.2.6.8 and 6.1.1.4'
H H 0.0000 0.0000 'International Tables Vol C Tables 4.2.6.8 and 6.1.1.4'
N N 0.0311 0.0180 'International Tables Vol C Tables 4.2.6.8 and 6.1.1.4'

loop_
_exptl_crystal_face_index_h
_exptl_crystal_face_index_k
_exptl_crystal_face_index_l
_exptl_crystal_face_perp_dist
-0.71 4.70 2.20 0.0636
3.57 0.06 -3.70 0.0545
-3.57 -0.03 3.71 0.0485
-2.85 2.80 3.84 0.0538
0.66 -0.37 14.99 0.0244
-0.39 0.28 -15.17 0.0246
2.79 -0.95 -9.51 0.0528
0.81 -3.65 9.45 0.0666
0.19 -4.43 -6.10 0.0646
0.13 -3.03 -11.90 0.0486
2.54 2.10 8.87 0.0670
1.19 -0.31 -14.44 0.0337
-0.15 1.72 -14.27 0.0357
-3.44 1.70 -0.14 0.0408
0.00 -4.00 5.98 0.0646

loop_
_geom_angle_atom_site_label_1
_geom_angle_atom_site_label_2
_geom_angle_atom_site_label_3
_geom_angle
_geom_angle_site_symmetry_1
_geom_angle_site_symmetry_3
_geom_angle_publ_flag
H1A N1 H1B 112.4(19) . . ?
C1 N1 H1A 120.4(14) . . ?
C1 N1 H1B 120.5(14) . . ?
N2 C7 H7 119.7 . . ?
N2 C7 C8 120.54(13) . . ?
C8 C7 H7 119.7 . . ?
C7 N2 C4 122.24(13) . . ?
N1 C1 C2 121.33(13) . . ?
N1 C1 C6 120.69(13) . . ?
C6 C1 C2 117.97(13) . . ?
C1 C2 H2 119.6 . . ?
C3 C2 C1 120.75(14) . . ?
C3 C2 H2 119.6 . . ?
C2 C3 H3 119.5 . . ?
C2 C3 C4 121.05(13) . . ?
C4 C3 H3 119.5 . . ?
C3 C4 N2 125.99(13) . . ?
C5 C4 N2 116.00(13) . . ?
C5 C4 C3 118.01(13) . . ?
C4 C5 H5 119.3 . . ?
C6 C5 C4 121.47(13) . . ?
C6 C5 H5 119.3 . . ?
C1 C6 H6 119.6 . . ?
C5 C6 C1 120.75(13) . . ?
C5 C6 H6 119.6 . . ?
C9 C8 C7 120.64(13) . . ?
C9 C8 C12 117.27(13) . . ?
C12 C8 C7 122.09(12) . . ?
C8 C9 H9 120.3 . . ?
C10 C9 C8 119.50(13) . . ?
C10 C9 H9 120.2 . . ?
C9 C10 H10 118.1 . . ?
N3 C10 C9 123.78(13) . . ?
N3 C10 H10 118.1 . . ?
C10 N3 C11 116.24(12) . . ?
N3 C11 H11 117.9 . . ?
N3 C11 C12 124.26(13) . . ?
C12 C11 H11 117.9 . . ?
C8 C12 H12 120.5 . . ?
C11 C12 C8 118.91(13) . . ?
C11 C12 H12 120.5 . . ?

loop_
_geom_bond_atom_site_label_1
_geom_bond_atom_site_label_2
_geom_bond_distance
_geom_bond_site_symmetry_2
_geom_bond_publ_flag
N1 H1A 0.89(2) . ?
N1 H1B 0.92(2) . ?
N1 C1 1.3694(18) . ?
C7 H7 0.9500 . ?
C7 N2 1.2695(19) . ?
C7 C8 1.4705(19) . ?
N2 C4 1.4110(18) . ?
C1 C2 1.409(2) . ?
C1 C6 1.405(2) . ?
C2 H2 0.9500 . ?
C2 C3 1.381(2) . ?
C3 H3 0.9500 . ?
C3 C4 1.401(2) . ?
C4 C5 1.397(2) . ?
C5 H5 0.9500 . ?
C5 C6 1.377(2) . ?
C6 H6 0.9500 . ?
C8 C9 1.390(2) . ?
C8 C12 1.394(2) . ?
C9 H9 0.9500 . ?
C9 C10 1.385(2) . ?
C10 H10 0.9500 . ?
C10 N3 1.335(2) . ?
N3 C11 1.342(2) . ?
C11 H11 0.9500 . ?
C11 C12 1.382(2) . ?
C12 H12 0.9500 . ?

loop_
_geom_hbond_atom_site_label_D
_geom_hbond_atom_site_label_H
_geom_hbond_atom_site_label_A
_geom_hbond_distance_DH
_geom_hbond_distance_HA
_geom_hbond_distance_DA
_geom_hbond_angle_DHA
_geom_hbond_site_symmetry_A
_geom_hbond_publ_flag
N1 H1B N3 0.92(2) 2.21(2) 3.1012(19) 165.7(19) 2_665 yes

loop_
_geom_torsion_atom_site_label_1
_geom_torsion_atom_site_label_2
_geom_torsion_atom_site_label_3
_geom_torsion_atom_site_label_4
_geom_torsion
_geom_torsion_site_symmetry_1
_geom_torsion_site_symmetry_2
_geom_torsion_site_symmetry_3
_geom_torsion_site_symmetry_4
_geom_torsion_publ_flag
N1 C1 C2 C3 -178.23(14) . . . . ?
N1 C1 C6 C5 178.81(15) . . . . ?
C7 N2 C4 C3 -7.1(2) . . . . ?
C7 N2 C4 C5 172.17(14) . . . . ?
C7 C8 C9 C10 177.14(14) . . . . ?
C7 C8 C12 C11 -178.35(14) . . . . ?
N2 C7 C8 C9 -175.83(14) . . . . ?
N2 C7 C8 C12 3.1(2) . . . . ?
N2 C4 C5 C6 -178.69(14) . . . . ?
C1 C2 C3 C4 -0.5(2) . . . . ?
C2 C1 C6 C5 0.1(2) . . . . ?
C2 C3 C4 N2 179.19(14) . . . . ?
C2 C3 C4 C5 0.0(2) . . . . ?
C3 C4 C5 C6 0.6(2) . . . . ?
C4 C5 C6 C1 -0.7(2) . . . . ?
C6 C1 C2 C3 0.4(2) . . . . ?
C8 C7 N2 C4 178.92(12) . . . . ?
C8 C9 C10 N3 1.3(2) . . . . ?
C9 C8 C12 C11 0.6(2) . . . . ?
C9 C10 N3 C11 0.5(2) . . . . ?
C10 N3 C11 C12 -1.9(2) . . . . ?
N3 C11 C12 C8 1.3(2) . . . . ?
C12 C8 C9 C10 -1.8(2) . . . . ?
